data_7016239
loop_
_publ_author_name
'Huo, Jianqiang'
'Arulsamy, Navamoney'
'Hoberg, John O.'

_publ_section_title
;
 Facile synthesis and platinum complexes of
 4',5,5''-trisubstituted-2,2':6',2''-terpyridines.
;
_journal_issue 29
_journal_name_full 'Dalton transactions (Cambridge, England : 2003)'
_journal_page_first 7534
_journal_page_last 7540
_journal_paper_doi 10.1039/c1dt10465a
_journal_volume 40
_journal_year 2011
_chemical_formula_moiety 'C24 B F20, C21 H14 Br Cl N3 Pt, C H4 O'
_chemical_formula_sum 'C46 H18 B Br Cl F20 N3 O Pt'
_chemical_formula_weight 1329.89
_chemical_name_systematic
;
?
;
_space_group_IT_number 2
_symmetry_cell_setting triclinic
_symmetry_space_group_name_Hall '-P 1'
_symmetry_space_group_name_H-M 'P -1'
_atom_sites_solution_hydrogens geom
_atom_sites_solution_primary direct
_atom_sites_solution_secondary difmap
_audit_creation_method SHELXL-97
_cell_angle_alpha 68.130(1)
_cell_angle_beta 73.387(1)
_cell_angle_gamma 82.659(1)
_cell_formula_units_Z 2
_cell_length_a 11.1398(2)
_cell_length_b 13.2632(2)
_cell_length_c 16.2501(2)
_cell_measurement_reflns_used 9879
_cell_measurement_temperature 150(2)
_cell_measurement_theta_max 35.15
_cell_measurement_theta_min 2.52
_cell_volume 2134.53(6)
_computing_cell_refinement 'Bruker SAINT'
_computing_data_collection 'Bruker APEX2'
_computing_data_reduction 'Bruker SAINT'
_computing_molecular_graphics 'Bruker SHELXTL'
_computing_publication_material 'Bruker SHELXTL'
_computing_structure_refinement 'SHELXL-97 (Sheldrick, 2008)'
_computing_structure_solution 'SHELXS-97 (Sheldrick, 2008)'
_diffrn_ambient_temperature 150(2)
_diffrn_measured_fraction_theta_full 0.993
_diffrn_measured_fraction_theta_max 0.993
_diffrn_measurement_device_type 'Bruker APEX-II CCD'
_diffrn_measurement_method '\f and \w scans'
_diffrn_radiation_monochromator graphite
_diffrn_radiation_source 'fine-focus sealed tube'
_diffrn_radiation_type MoK\a
_diffrn_radiation_wavelength 0.71073
_diffrn_reflns_av_R_equivalents 0.0241
_diffrn_reflns_av_sigmaI/netI 0.0273
_diffrn_reflns_limit_h_max 17
_diffrn_reflns_limit_h_min -16
_diffrn_reflns_limit_k_max 20
_diffrn_reflns_limit_k_min -19
_diffrn_reflns_limit_l_max 25
_diffrn_reflns_limit_l_min -25
_diffrn_reflns_number 49804
_diffrn_reflns_theta_full 33.73
_diffrn_reflns_theta_max 33.73
_diffrn_reflns_theta_min 1.65
_exptl_absorpt_coefficient_mu 4.417
_exptl_absorpt_correction_T_max 0.4488
_exptl_absorpt_correction_T_min 0.2730
_exptl_absorpt_correction_type multi-scan
_exptl_absorpt_process_details 'SADABS (Bruker AXS Inc, 2008)'
_exptl_crystal_colour yellow
_exptl_crystal_density_diffrn 2.069
_exptl_crystal_density_method 'not measured'
_exptl_crystal_description rectangular
_exptl_crystal_F_000 1276
_exptl_crystal_size_max 0.40
_exptl_crystal_size_mid 0.30
_exptl_crystal_size_min 0.22
_refine_diff_density_max 2.217
_refine_diff_density_min -1.491
_refine_diff_density_rms 0.117
_refine_ls_extinction_method none
_refine_ls_goodness_of_fit_ref 1.034
_refine_ls_hydrogen_treatment mixed
_refine_ls_matrix_type full
_refine_ls_number_parameters 724
_refine_ls_number_reflns 16927
_refine_ls_number_restraints 0
_refine_ls_restrained_S_all 1.034
_refine_ls_R_factor_all 0.0307
_refine_ls_R_factor_gt 0.0259
_refine_ls_shift/su_max 0.020
_refine_ls_shift/su_mean 0.000
_refine_ls_structure_factor_coef Fsqd
_refine_ls_weighting_details 'calc w=1/[\s^2^(Fo^2^)+(0.0452P)^2^+0.4808P] where P=(Fo^2^+2Fc^2^)/3'
_refine_ls_weighting_scheme calc
_refine_ls_wR_factor_gt 0.0695
_refine_ls_wR_factor_ref 0.0717
_reflns_number_gt 15327
_reflns_number_total 16927
_reflns_threshold_expression >2sigma(I)
_cod_data_source_file c1dt10465a.txt
_cod_data_source_block jh04
_cod_depositor_comments
;
The following automatic conversions were performed:

'_symmetry_cell_setting' value 'Triclinic' changed to 'triclinic'
according to /home/saulius/struct/CIF-dictionaries/cif_core.dic
dictionary named 'cif_core.dic' version 2.4.1 from 2010-06-29.

Automatic conversion script
Id: cif_fix_values 1715 2011-07-08 13:25:40Z adriana 
;
_cod_original_sg_symbol_H-M P-1
_cod_database_code 7016239

loop_
_symmetry_equiv_pos_as_xyz
'x, y, z'
'-x, -y, -z'

loop_
_atom_site_label
_atom_site_type_symbol
_atom_site_fract_x
_atom_site_fract_y
_atom_site_fract_z
_atom_site_U_iso_or_equiv
_atom_site_adp_type
_atom_site_occupancy
_atom_site_symmetry_multiplicity
_atom_site_calc_flag
_atom_site_refinement_flags
_atom_site_disorder_assembly
_atom_site_disorder_group
Pt1 Pt 0.619490(6) 0.437880(5) 0.553791(4) 0.01945(2) Uani 1 1 d . . .
N1 N 0.47925(15) 0.33169(13) 0.62097(11) 0.0194(3) Uani 1 1 d . . .
N2 N 0.55180(15) 0.48080(13) 0.65992(11) 0.0189(3) Uani 1 1 d . . .
N3 N 0.73816(16) 0.55785(14) 0.52139(12) 0.0235(3) Uani 1 1 d . . .
Cl1 Cl 0.70139(5) 0.38598(5) 0.42822(4) 0.03065(10) Uani 1 1 d . . .
C1 C 0.44757(19) 0.25725(16) 0.59374(14) 0.0225(3) Uani 1 1 d . . .
H1 H 0.495(2) 0.256(2) 0.5393(17) 0.014(5) Uiso 1 1 d . . .
C2 C 0.3480(2) 0.18955(17) 0.64567(15) 0.0255(4) Uani 1 1 d . . .
H2 H 0.328(3) 0.134(3) 0.625(2) 0.030(7) Uiso 1 1 d . . .
C3 C 0.2782(2) 0.19895(18) 0.72878(15) 0.0267(4) Uani 1 1 d . . .
H3 H 0.209(3) 0.155(2) 0.7639(18) 0.020(6) Uiso 1 1 d . . .
C4 C 0.31193(19) 0.27500(17) 0.75741(14) 0.0240(3) Uani 1 1 d . . .
H4 H 0.266(3) 0.291(3) 0.800(2) 0.039(8) Uiso 1 1 d . . .
C5 C 0.41236(17) 0.34122(15) 0.70258(13) 0.0198(3) Uani 1 1 d . . .
C6 C 0.45454(17) 0.42569(15) 0.72562(12) 0.0195(3) Uani 1 1 d . . .
C7 C 0.40597(17) 0.45327(16) 0.80306(13) 0.0207(3) Uani 1 1 d . . .
H7 H 0.329(3) 0.417(2) 0.8475(19) 0.028(7) Uiso 1 1 d . . .
C8 C 0.45877(17) 0.53799(15) 0.81222(13) 0.0202(3) Uani 1 1 d . . .
C9 C 0.41040(17) 0.56647(15) 0.89585(13) 0.0204(3) Uani 1 1 d . . .
C10 C 0.34876(19) 0.49026(17) 0.97911(14) 0.0228(3) Uani 1 1 d . . .
H10 H 0.342(3) 0.426(3) 0.986(2) 0.034(8) Uiso 1 1 d . . .
C11 C 0.3036(2) 0.51714(18) 1.05790(14) 0.0259(4) Uani 1 1 d . . .
H11 H 0.270(3) 0.466(2) 1.116(2) 0.030(7) Uiso 1 1 d . . .
C12 C 0.3225(2) 0.62069(18) 1.05269(15) 0.0261(4) Uani 1 1 d . . .
Br1 Br 0.26399(2) 0.65942(2) 1.158825(16) 0.03543(5) Uani 1 1 d . . .
C13 C 0.3838(2) 0.69817(18) 0.97116(15) 0.0265(4) Uani 1 1 d . . .
H13 H 0.400(3) 0.773(2) 0.968(2) 0.029(7) Uiso 1 1 d . . .
C14 C 0.4267(2) 0.67083(17) 0.89313(15) 0.0241(3) Uani 1 1 d . . .
H14 H 0.469(3) 0.722(2) 0.841(2) 0.029(7) Uiso 1 1 d . . .
C15 C 0.55857(18) 0.59386(15) 0.74076(14) 0.0219(3) Uani 1 1 d . . .
H15 H 0.598(2) 0.648(2) 0.7489(18) 0.021(6) Uiso 1 1 d . . .
C16 C 0.60389(17) 0.56401(15) 0.66410(13) 0.0203(3) Uani 1 1 d . . .
C17 C 0.70920(18) 0.61017(16) 0.58307(13) 0.0216(3) Uani 1 1 d . . .
C18 C 0.7768(2) 0.69849(17) 0.56863(15) 0.0263(4) Uani 1 1 d . . .
H18 H 0.762(3) 0.729(3) 0.607(2) 0.031(7) Uiso 1 1 d . . .
C19 C 0.8781(2) 0.73149(19) 0.49209(16) 0.0317(4) Uani 1 1 d . . .
H19 H 0.944(3) 0.787(3) 0.482(2) 0.042(9) Uiso 1 1 d . . .
C20 C 0.9085(2) 0.6765(2) 0.43172(17) 0.0337(5) Uani 1 1 d . . .
H20 H 0.985(3) 0.708(3) 0.373(2) 0.049(10) Uiso 1 1 d . . .
C21 C 0.8359(2) 0.58999(18) 0.44741(15) 0.0288(4) Uani 1 1 d . . .
H21 H 0.846(3) 0.551(3) 0.403(2) 0.037(8) Uiso 1 1 d . . .
B1 B 0.04149(18) 0.84278(16) 0.76716(13) 0.0178(3) Uani 1 1 d . . .
C22 C -0.09036(16) 0.91492(14) 0.76036(12) 0.0183(3) Uani 1 1 d . . .
C23 C -0.08827(17) 1.02683(15) 0.73883(12) 0.0188(3) Uani 1 1 d . . .
F23 F 0.02192(11) 1.07387(10) 0.72130(8) 0.0241(2) Uani 1 1 d . . .
C24 C -0.19052(18) 1.09633(15) 0.73027(13) 0.0220(3) Uani 1 1 d . . .
F24 F -0.17930(13) 1.20415(10) 0.70618(10) 0.0320(3) Uani 1 1 d . . .
C25 C -0.30546(18) 1.05496(17) 0.74537(13) 0.0247(4) Uani 1 1 d . . .
F25 F -0.40651(13) 1.12081(13) 0.73650(11) 0.0375(3) Uani 1 1 d . . .
C26 C -0.31461(18) 0.94465(17) 0.76974(14) 0.0251(4) Uani 1 1 d . . .
F26 F -0.42602(12) 0.90277(13) 0.78517(12) 0.0392(3) Uani 1 1 d . . .
C27 C -0.20938(17) 0.87762(15) 0.77715(13) 0.0219(3) Uani 1 1 d . . .
F27 F -0.22940(12) 0.77072(10) 0.80241(11) 0.0326(3) Uani 1 1 d . . .
C28 C 0.07766(17) 0.86189(15) 0.85197(12) 0.0192(3) Uani 1 1 d . . .
C29 C 0.18018(18) 0.91465(16) 0.84783(13) 0.0219(3) Uani 1 1 d . . .
F29 F 0.27055(12) 0.95294(11) 0.76910(9) 0.0282(2) Uani 1 1 d . . .
C30 C 0.1988(2) 0.93378(18) 0.92150(15) 0.0274(4) Uani 1 1 d . . .
F30 F 0.30013(15) 0.98477(14) 0.91130(12) 0.0409(3) Uani 1 1 d . . .
C31 C 0.1117(2) 0.90047(18) 1.00547(14) 0.0303(4) Uani 1 1 d . . .
F31 F 0.12720(18) 0.91975(14) 1.07657(11) 0.0450(4) Uani 1 1 d . . .
C32 C 0.0071(2) 0.84901(18) 1.01315(13) 0.0290(4) Uani 1 1 d . . .
F32 F -0.08085(16) 0.81897(13) 1.09324(9) 0.0423(4) Uani 1 1 d . . .
C33 C -0.00768(19) 0.83070(16) 0.93832(13) 0.0242(4) Uani 1 1 d . . .
F33 F -0.11234(12) 0.77947(11) 0.95151(9) 0.0314(3) Uani 1 1 d . . .
C34 C 0.15230(16) 0.88329(14) 0.66932(11) 0.0171(3) Uani 1 1 d . . .
C35 C 0.27152(17) 0.83493(15) 0.66541(12) 0.0190(3) Uani 1 1 d . . .
F35 F 0.29533(11) 0.75840(10) 0.74160(8) 0.0255(2) Uani 1 1 d . . .
C36 C 0.37093(17) 0.86099(16) 0.58808(13) 0.0214(3) Uani 1 1 d . . .
F36 F 0.48448(11) 0.81247(11) 0.59051(9) 0.0289(3) Uani 1 1 d . . .
C37 C 0.35390(18) 0.93782(16) 0.50725(13) 0.0220(3) Uani 1 1 d . . .
F37 F 0.44914(12) 0.96458(11) 0.43086(9) 0.0299(3) Uani 1 1 d . . .
C38 C 0.23758(18) 0.98652(15) 0.50556(12) 0.0202(3) Uani 1 1 d . . .
F38 F 0.21896(13) 1.06121(11) 0.42748(8) 0.0277(2) Uani 1 1 d . . .
C39 C 0.14028(16) 0.95829(14) 0.58504(12) 0.0179(3) Uani 1 1 d . . .
F39 F 0.02997(11) 1.00991(10) 0.57521(8) 0.0229(2) Uani 1 1 d . . .
C40 C 0.02974(17) 0.71316(15) 0.78514(12) 0.0200(3) Uani 1 1 d . . .
C41 C 0.06699(18) 0.62454(16) 0.85333(13) 0.0229(3) Uani 1 1 d . . .
F41 F 0.10667(13) 0.63833(11) 0.91917(9) 0.0296(3) Uani 1 1 d . . .
C42 C 0.07036(19) 0.51828(16) 0.85681(15) 0.0275(4) Uani 1 1 d . . .
F42 F 0.11008(13) 0.43692(11) 0.92308(10) 0.0375(3) Uani 1 1 d . . .
C43 C 0.0373(2) 0.49590(16) 0.79034(18) 0.0304(4) Uani 1 1 d . . .
F43 F 0.04532(15) 0.39419(11) 0.79009(13) 0.0444(4) Uani 1 1 d . . .
C44 C -0.00088(19) 0.58026(17) 0.72130(16) 0.0272(4) Uani 1 1 d . . .
F44 F -0.03195(15) 0.55901(12) 0.65560(12) 0.0385(3) Uani 1 1 d . . .
C45 C -0.00303(18) 0.68472(15) 0.72052(14) 0.0227(3) Uani 1 1 d . . .
F45 F -0.03720(13) 0.76424(10) 0.64924(9) 0.0274(2) Uani 1 1 d . . .
C46 C 0.6013(2) 0.8611(2) 0.00718(14) 0.0311(5) Uani 1 1 d . . .
H46A H 0.6756 0.8846 0.0154 0.047 Uiso 1 1 calc R . .
H46B H 0.6111 0.8769 -0.0583 0.047 Uiso 1 1 calc R . .
H46C H 0.5915 0.7828 0.0406 0.047 Uiso 1 1 calc R . .
O1 O 0.4891(2) 0.9200(2) 0.04318(14) 0.0502(5) Uani 1 1 d . . .
H1A H 0.4977 0.9859 0.0074 0.075 Uiso 1 1 d R . .

loop_
_atom_site_aniso_label
_atom_site_aniso_U_11
_atom_site_aniso_U_22
_atom_site_aniso_U_33
_atom_site_aniso_U_23
_atom_site_aniso_U_13
_atom_site_aniso_U_12
Pt1 0.02013(4) 0.01756(3) 0.02066(3) -0.00784(2) -0.00370(2) -0.00076(2)
N1 0.0208(7) 0.0185(7) 0.0214(6) -0.0093(5) -0.0063(5) -0.0002(5)
N2 0.0193(6) 0.0165(6) 0.0229(6) -0.0075(5) -0.0074(5) -0.0016(5)
N3 0.0227(7) 0.0203(7) 0.0257(7) -0.0071(6) -0.0042(6) -0.0022(6)
Cl1 0.0318(2) 0.0326(2) 0.0283(2) -0.01718(19) 0.00128(18) -0.00437(19)
C1 0.0247(8) 0.0211(8) 0.0247(8) -0.0117(7) -0.0060(7) -0.0003(6)
C2 0.0259(9) 0.0244(9) 0.0307(9) -0.0145(7) -0.0061(7) -0.0042(7)
C3 0.0248(9) 0.0261(9) 0.0316(9) -0.0143(8) -0.0030(7) -0.0061(7)
C4 0.0231(8) 0.0251(9) 0.0256(8) -0.0130(7) -0.0022(7) -0.0038(7)
C5 0.0206(7) 0.0197(7) 0.0215(7) -0.0099(6) -0.0059(6) -0.0001(6)
C6 0.0189(7) 0.0197(7) 0.0221(7) -0.0092(6) -0.0060(6) -0.0008(6)
C7 0.0197(7) 0.0221(8) 0.0228(7) -0.0113(6) -0.0046(6) -0.0005(6)
C8 0.0200(7) 0.0203(8) 0.0236(7) -0.0102(6) -0.0083(6) 0.0023(6)
C9 0.0201(7) 0.0211(8) 0.0246(8) -0.0118(6) -0.0095(6) 0.0031(6)
C10 0.0241(8) 0.0230(8) 0.0253(8) -0.0116(7) -0.0094(7) 0.0023(6)
C11 0.0263(9) 0.0293(9) 0.0251(8) -0.0123(7) -0.0095(7) 0.0036(7)
C12 0.0261(9) 0.0305(10) 0.0288(9) -0.0174(8) -0.0129(7) 0.0101(7)
Br1 0.04051(12) 0.04216(13) 0.03205(10) -0.02444(10) -0.01319(9) 0.01371(10)
C13 0.0305(10) 0.0249(9) 0.0317(9) -0.0159(8) -0.0153(8) 0.0078(7)
C14 0.0270(9) 0.0221(8) 0.0291(9) -0.0131(7) -0.0125(7) 0.0032(7)
C15 0.0243(8) 0.0181(7) 0.0263(8) -0.0089(6) -0.0095(7) -0.0001(6)
C16 0.0197(7) 0.0180(7) 0.0241(7) -0.0071(6) -0.0079(6) 0.0001(6)
C17 0.0212(8) 0.0200(8) 0.0242(8) -0.0067(6) -0.0079(6) -0.0010(6)
C18 0.0287(9) 0.0228(9) 0.0289(9) -0.0077(7) -0.0096(8) -0.0055(7)
C19 0.0320(10) 0.0283(10) 0.0335(10) -0.0065(8) -0.0076(8) -0.0118(8)
C20 0.0308(10) 0.0320(11) 0.0320(10) -0.0068(9) -0.0008(8) -0.0097(8)
C21 0.0286(10) 0.0265(9) 0.0276(9) -0.0089(8) -0.0005(7) -0.0057(8)
B1 0.0170(8) 0.0180(8) 0.0176(7) -0.0047(6) -0.0056(6) 0.0008(6)
C22 0.0180(7) 0.0177(7) 0.0178(7) -0.0046(6) -0.0052(6) 0.0003(5)
C23 0.0190(7) 0.0189(7) 0.0177(7) -0.0063(6) -0.0043(6) 0.0004(6)
F23 0.0221(5) 0.0213(5) 0.0298(6) -0.0098(4) -0.0059(4) -0.0038(4)
C24 0.0245(8) 0.0174(7) 0.0214(7) -0.0061(6) -0.0045(6) 0.0036(6)
F24 0.0344(7) 0.0178(5) 0.0397(7) -0.0097(5) -0.0065(6) 0.0054(5)
C25 0.0208(8) 0.0258(9) 0.0237(8) -0.0072(7) -0.0062(7) 0.0082(6)
F25 0.0244(6) 0.0354(7) 0.0463(8) -0.0103(6) -0.0114(6) 0.0146(5)
C26 0.0166(7) 0.0280(9) 0.0278(8) -0.0072(7) -0.0055(7) 0.0002(6)
F26 0.0165(5) 0.0400(8) 0.0571(9) -0.0125(7) -0.0086(6) -0.0036(5)
C27 0.0192(7) 0.0188(7) 0.0251(8) -0.0050(6) -0.0055(6) -0.0011(6)
F27 0.0230(6) 0.0199(5) 0.0502(8) -0.0076(5) -0.0069(5) -0.0043(4)
C28 0.0201(7) 0.0194(7) 0.0165(6) -0.0051(6) -0.0054(6) 0.0029(6)
C29 0.0234(8) 0.0238(8) 0.0204(7) -0.0095(6) -0.0074(6) 0.0024(6)
F29 0.0250(6) 0.0352(7) 0.0276(6) -0.0159(5) -0.0022(5) -0.0084(5)
C30 0.0305(10) 0.0296(10) 0.0301(9) -0.0164(8) -0.0152(8) 0.0068(7)
F30 0.0417(8) 0.0492(9) 0.0496(8) -0.0283(7) -0.0236(7) -0.0017(7)
C31 0.0464(12) 0.0276(10) 0.0231(8) -0.0138(7) -0.0181(9) 0.0134(9)
F31 0.0746(12) 0.0430(8) 0.0305(6) -0.0226(6) -0.0298(7) 0.0205(8)
C32 0.0377(11) 0.0248(9) 0.0183(7) -0.0061(7) -0.0042(7) 0.0093(8)
F32 0.0562(10) 0.0399(8) 0.0189(5) -0.0090(5) 0.0035(6) 0.0048(7)
C33 0.0242(8) 0.0232(8) 0.0195(7) -0.0049(6) -0.0030(6) 0.0045(6)
F33 0.0253(6) 0.0310(6) 0.0269(6) -0.0024(5) 0.0005(5) -0.0034(5)
C34 0.0171(7) 0.0179(7) 0.0174(6) -0.0067(6) -0.0054(5) -0.0001(5)
C35 0.0195(7) 0.0187(7) 0.0202(7) -0.0075(6) -0.0073(6) 0.0015(6)
F35 0.0237(5) 0.0260(6) 0.0239(5) -0.0044(4) -0.0105(4) 0.0064(4)
C36 0.0183(7) 0.0221(8) 0.0254(8) -0.0116(7) -0.0049(6) 0.0025(6)
F36 0.0183(5) 0.0326(6) 0.0358(6) -0.0155(5) -0.0057(5) 0.0071(4)
C37 0.0216(8) 0.0223(8) 0.0208(7) -0.0097(6) -0.0001(6) -0.0023(6)
F37 0.0258(6) 0.0323(6) 0.0246(5) -0.0107(5) 0.0061(5) -0.0032(5)
C38 0.0237(8) 0.0199(8) 0.0166(7) -0.0065(6) -0.0042(6) -0.0014(6)
F38 0.0341(6) 0.0279(6) 0.0158(5) -0.0034(4) -0.0051(4) 0.0009(5)
C39 0.0187(7) 0.0191(7) 0.0171(6) -0.0076(6) -0.0056(6) 0.0012(6)
F39 0.0204(5) 0.0276(6) 0.0198(5) -0.0066(4) -0.0086(4) 0.0048(4)
C40 0.0176(7) 0.0172(7) 0.0220(7) -0.0043(6) -0.0047(6) 0.0012(5)
C41 0.0185(7) 0.0194(8) 0.0237(8) -0.0013(6) -0.0043(6) 0.0015(6)
F41 0.0314(6) 0.0283(6) 0.0250(5) -0.0034(5) -0.0122(5) 0.0059(5)
C42 0.0198(8) 0.0164(8) 0.0346(10) 0.0011(7) -0.0044(7) 0.0020(6)
F42 0.0311(7) 0.0211(6) 0.0430(7) 0.0059(5) -0.0088(6) 0.0042(5)
C43 0.0223(8) 0.0162(8) 0.0471(12) -0.0088(8) -0.0053(8) 0.0024(6)
F43 0.0390(8) 0.0173(6) 0.0779(12) -0.0169(7) -0.0199(8) 0.0067(5)
C44 0.0222(8) 0.0222(9) 0.0399(11) -0.0144(8) -0.0084(8) 0.0019(7)
F44 0.0422(8) 0.0289(7) 0.0589(9) -0.0255(7) -0.0246(7) 0.0069(6)
C45 0.0211(8) 0.0168(7) 0.0286(8) -0.0054(6) -0.0087(7) 0.0015(6)
F45 0.0351(6) 0.0212(5) 0.0312(6) -0.0090(5) -0.0186(5) 0.0033(5)
C46 0.0340(10) 0.0494(13) 0.0221(8) -0.0241(9) -0.0041(7) -0.0149(9)
O1 0.0448(11) 0.0797(16) 0.0381(9) -0.0212(10) -0.0238(8) -0.0118(10)

loop_
_atom_type_symbol
_atom_type_description
_atom_type_scat_dispersion_real
_atom_type_scat_dispersion_imag
_atom_type_scat_source
C C 0.0033 0.0016 'International Tables Vol C Tables 4.2.6.8 and 6.1.1.4'
H H 0.0000 0.0000 'International Tables Vol C Tables 4.2.6.8 and 6.1.1.4'
B B 0.0013 0.0007 'International Tables Vol C Tables 4.2.6.8 and 6.1.1.4'
N N 0.0061 0.0033 'International Tables Vol C Tables 4.2.6.8 and 6.1.1.4'
F F 0.0171 0.0103 'International Tables Vol C Tables 4.2.6.8 and 6.1.1.4'
Cl Cl 0.1484 0.1585 'International Tables Vol C Tables 4.2.6.8 and 6.1.1.4'
Br Br -0.2901 2.4595 'International Tables Vol C Tables 4.2.6.8 and 6.1.1.4'
Pt Pt -1.7033 8.3905 'International Tables Vol C Tables 4.2.6.8 and 6.1.1.4'
O O 0.0106 0.0060 'International Tables Vol C Tables 4.2.6.8 and 6.1.1.4'

loop_
_geom_angle_atom_site_label_1
_geom_angle_atom_site_label_2
_geom_angle_atom_site_label_3
_geom_angle
_geom_angle_site_symmetry_1
_geom_angle_site_symmetry_3
_geom_angle_publ_flag
N2 Pt1 N1 81.12(6) . . ?
N2 Pt1 N3 80.87(7) . . ?
N1 Pt1 N3 161.98(7) . . ?
N2 Pt1 Cl1 179.48(5) . . ?
N1 Pt1 Cl1 98.98(5) . . ?
N3 Pt1 Cl1 99.03(5) . . ?
C1 N1 C5 119.73(16) . . ?
C1 N1 Pt1 127.31(13) . . ?
C5 N1 Pt1 112.96(12) . . ?
C16 N2 C6 123.40(17) . . ?
C16 N2 Pt1 118.48(13) . . ?
C6 N2 Pt1 118.12(13) . . ?
C21 N3 C17 119.77(18) . . ?
C21 N3 Pt1 126.99(15) . . ?
C17 N3 Pt1 113.22(13) . . ?
N1 C1 C2 121.90(18) . . ?
N1 C1 H1 114.8(16) . . ?
C2 C1 H1 123.2(16) . . ?
C1 C2 C3 119.01(19) . . ?
C1 C2 H2 120.4(17) . . ?
C3 C2 H2 120.6(17) . . ?
C4 C3 C2 119.06(19) . . ?
C4 C3 H3 121.3(17) . . ?
C2 C3 H3 119.7(17) . . ?
C5 C4 C3 119.63(19) . . ?
C5 C4 H4 118(2) . . ?
C3 C4 H4 121(2) . . ?
N1 C5 C4 120.66(17) . . ?
N1 C5 C6 115.29(16) . . ?
C4 C5 C6 124.05(17) . . ?
N2 C6 C7 119.30(17) . . ?
N2 C6 C5 112.48(16) . . ?
C7 C6 C5 128.21(17) . . ?
C6 C7 C8 119.79(17) . . ?
C6 C7 H7 118.1(17) . . ?
C8 C7 H7 121.8(17) . . ?
C15 C8 C7 118.38(17) . . ?
C15 C8 C9 121.10(17) . . ?
C7 C8 C9 120.52(17) . . ?
C10 C9 C14 118.54(18) . . ?
C10 C9 C8 121.05(17) . . ?
C14 C9 C8 120.40(18) . . ?
C11 C10 C9 120.98(19) . . ?
C11 C10 H10 116(2) . . ?
C9 C10 H10 123(2) . . ?
C12 C11 C10 118.8(2) . . ?
C12 C11 H11 117.7(19) . . ?
C10 C11 H11 123.1(19) . . ?
C11 C12 C13 121.67(19) . . ?
C11 C12 Br1 119.89(17) . . ?
C13 C12 Br1 118.44(16) . . ?
C14 C13 C12 118.9(2) . . ?
C14 C13 H13 119.2(17) . . ?
C12 C13 H13 121.8(17) . . ?
C13 C14 C9 121.1(2) . . ?
C13 C14 H14 117.5(19) . . ?
C9 C14 H14 121.3(19) . . ?
C16 C15 C8 119.95(17) . . ?
C16 C15 H15 121.6(16) . . ?
C8 C15 H15 118.3(16) . . ?
N2 C16 C15 119.15(17) . . ?
N2 C16 C17 112.41(17) . . ?
C15 C16 C17 128.41(17) . . ?
N3 C17 C18 120.79(18) . . ?
N3 C17 C16 114.85(16) . . ?
C18 C17 C16 124.35(19) . . ?
C17 C18 C19 119.3(2) . . ?
C17 C18 H18 121(2) . . ?
C19 C18 H18 119(2) . . ?
C20 C19 C18 119.4(2) . . ?
C20 C19 H19 115.3(19) . . ?
C18 C19 H19 124.3(19) . . ?
C19 C20 C21 119.4(2) . . ?
C19 C20 H20 115(2) . . ?
C21 C20 H20 125(2) . . ?
N3 C21 C20 121.2(2) . . ?
N3 C21 H21 114.4(18) . . ?
C20 C21 H21 124.1(18) . . ?
C40 B1 C28 112.70(14) . . ?
C40 B1 C22 114.27(14) . . ?
C28 B1 C22 102.90(14) . . ?
C40 B1 C34 102.47(14) . . ?
C28 B1 C34 112.78(14) . . ?
C22 B1 C34 112.11(14) . . ?
C27 C22 C23 113.18(16) . . ?
C27 C22 B1 128.03(16) . . ?
C23 C22 B1 118.73(15) . . ?
F23 C23 C24 115.92(16) . . ?
F23 C23 C22 119.29(16) . . ?
C24 C23 C22 124.74(17) . . ?
F24 C24 C23 120.86(18) . . ?
F24 C24 C25 119.73(17) . . ?
C23 C24 C25 119.41(18) . . ?
F25 C25 C26 120.53(19) . . ?
F25 C25 C24 120.77(19) . . ?
C26 C25 C24 118.69(17) . . ?
F26 C26 C25 119.54(18) . . ?
F26 C26 C27 120.36(19) . . ?
C25 C26 C27 120.09(18) . . ?
F27 C27 C26 115.08(17) . . ?
F27 C27 C22 121.09(17) . . ?
C26 C27 C22 123.82(18) . . ?
C29 C28 C33 113.18(17) . . ?
C29 C28 B1 128.07(16) . . ?
C33 C28 B1 118.51(17) . . ?
F29 C29 C30 114.45(18) . . ?
F29 C29 C28 121.31(17) . . ?
C30 C29 C28 124.23(19) . . ?
F30 C30 C31 119.79(19) . . ?
F30 C30 C29 120.1(2) . . ?
C31 C30 C29 120.1(2) . . ?
F31 C31 C32 121.0(2) . . ?
F31 C31 C30 120.8(2) . . ?
C32 C31 C30 118.15(19) . . ?
F32 C32 C31 119.3(2) . . ?
F32 C32 C33 120.6(2) . . ?
C31 C32 C33 120.09(19) . . ?
F33 C33 C32 116.48(18) . . ?
F33 C33 C28 119.26(18) . . ?
C32 C33 C28 124.3(2) . . ?
C39 C34 C35 113.14(15) . . ?
C39 C34 B1 127.58(15) . . ?
C35 C34 B1 119.17(15) . . ?
F35 C35 C36 115.95(16) . . ?
F35 C35 C34 119.46(15) . . ?
C36 C35 C34 124.58(16) . . ?
F36 C36 C37 119.52(17) . . ?
F36 C36 C35 121.00(17) . . ?
C37 C36 C35 119.48(17) . . ?
F37 C37 C38 120.33(17) . . ?
F37 C37 C36 120.68(18) . . ?
C38 C37 C36 118.99(17) . . ?
F38 C38 C37 119.91(16) . . ?
F38 C38 C39 120.42(17) . . ?
C37 C38 C39 119.67(16) . . ?
F39 C39 C38 114.64(15) . . ?
F39 C39 C34 121.28(15) . . ?
C38 C39 C34 124.08(17) . . ?
C45 C40 C41 113.50(18) . . ?
C45 C40 B1 119.17(15) . . ?
C41 C40 B1 126.64(17) . . ?
F41 C41 C42 115.37(17) . . ?
F41 C41 C40 121.14(18) . . ?
C42 C41 C40 123.5(2) . . ?
F42 C42 C43 119.5(2) . . ?
F42 C42 C41 120.5(2) . . ?
C43 C42 C41 120.02(18) . . ?
F43 C43 C42 121.0(2) . . ?
F43 C43 C44 119.9(2) . . ?
C42 C43 C44 119.1(2) . . ?
F44 C44 C45 121.7(2) . . ?
F44 C44 C43 119.4(2) . . ?
C45 C44 C43 118.9(2) . . ?
F45 C45 C44 116.07(19) . . ?
F45 C45 C40 118.98(17) . . ?
C44 C45 C40 124.93(19) . . ?
O1 C46 H46A 109.5 . . ?
O1 C46 H46B 109.5 . . ?
H46A C46 H46B 109.5 . . ?
O1 C46 H46C 109.5 . . ?
H46A C46 H46C 109.5 . . ?
H46B C46 H46C 109.5 . . ?
C46 O1 H1A 105.6 . . ?

loop_
_geom_bond_atom_site_label_1
_geom_bond_atom_site_label_2
_geom_bond_distance
_geom_bond_site_symmetry_2
_geom_bond_publ_flag
Pt1 N2 1.9352(16) . ?
Pt1 N1 2.0143(16) . ?
Pt1 N3 2.0179(17) . ?
Pt1 Cl1 2.3003(5) . ?
N1 C1 1.341(2) . ?
N1 C5 1.366(2) . ?
N2 C16 1.342(2) . ?
N2 C6 1.345(2) . ?
N3 C21 1.342(3) . ?
N3 C17 1.366(3) . ?
C1 C2 1.380(3) . ?
C1 H1 0.89(2) . ?
C2 C3 1.394(3) . ?
C2 H2 0.98(3) . ?
C3 C4 1.386(3) . ?
C3 H3 0.94(3) . ?
C4 C5 1.384(3) . ?
C4 H4 0.81(3) . ?
C5 C6 1.471(3) . ?
C6 C7 1.383(3) . ?
C7 C8 1.405(3) . ?
C7 H7 0.99(3) . ?
C8 C15 1.402(3) . ?
C8 C9 1.480(3) . ?
C9 C10 1.397(3) . ?
C9 C14 1.402(3) . ?
C10 C11 1.395(3) . ?
C10 H10 0.83(3) . ?
C11 C12 1.384(3) . ?
C11 H11 0.94(3) . ?
C12 C13 1.388(3) . ?
C12 Br1 1.896(2) . ?
C13 C14 1.385(3) . ?
C13 H13 1.01(3) . ?
C14 H14 0.91(3) . ?
C15 C16 1.386(3) . ?
C15 H15 0.95(3) . ?
C16 C17 1.478(3) . ?
C17 C18 1.383(3) . ?
C18 C19 1.389(3) . ?
C18 H18 0.83(3) . ?
C19 C20 1.374(4) . ?
C19 H19 1.04(4) . ?
C20 C21 1.392(3) . ?
C20 H20 1.07(4) . ?
C21 H21 1.02(3) . ?
B1 C40 1.649(3) . ?
B1 C28 1.652(3) . ?
B1 C22 1.655(3) . ?
B1 C34 1.659(3) . ?
C22 C27 1.392(3) . ?
C22 C23 1.394(3) . ?
C23 F23 1.357(2) . ?
C23 C24 1.376(3) . ?
C24 F24 1.347(2) . ?
C24 C25 1.378(3) . ?
C25 F25 1.341(2) . ?
C25 C26 1.375(3) . ?
C26 F26 1.344(2) . ?
C26 C27 1.383(3) . ?
C27 F27 1.350(2) . ?
C28 C29 1.387(3) . ?
C28 C33 1.396(2) . ?
C29 F29 1.348(2) . ?
C29 C30 1.386(3) . ?
C30 F30 1.328(3) . ?
C30 C31 1.379(3) . ?
C31 F31 1.332(2) . ?
C31 C32 1.377(4) . ?
C32 F32 1.341(2) . ?
C32 C33 1.382(3) . ?
C33 F33 1.348(3) . ?
C34 C39 1.393(2) . ?
C34 C35 1.394(2) . ?
C35 F35 1.348(2) . ?
C35 C36 1.380(3) . ?
C36 F36 1.348(2) . ?
C36 C37 1.377(3) . ?
C37 F37 1.344(2) . ?
C37 C38 1.375(3) . ?
C38 F38 1.340(2) . ?
C38 C39 1.388(2) . ?
C39 F39 1.349(2) . ?
C40 C45 1.388(3) . ?
C40 C41 1.396(2) . ?
C41 F41 1.345(3) . ?
C41 C42 1.385(3) . ?
C42 F42 1.343(2) . ?
C42 C43 1.373(4) . ?
C43 F43 1.342(3) . ?
C43 C44 1.381(3) . ?
C44 F44 1.342(3) . ?
C44 C45 1.378(3) . ?
C45 F45 1.356(2) . ?
C46 O1 1.479(4) . ?
C46 H46A 0.9800 . ?
C46 H46B 0.9800 . ?
C46 H46C 0.9800 . ?
O1 H1A 0.8499 . ?

loop_
_geom_hbond_atom_site_label_D
_geom_hbond_atom_site_label_H
_geom_hbond_atom_site_label_A
_geom_hbond_distance_DH
_geom_hbond_distance_HA
_geom_hbond_distance_DA
_geom_hbond_angle_DHA
_geom_hbond_site_symmetry_A
O1 H1A O1 0.85 1.21 2.062(5) 179.3 2_675
